data_4004096
loop_
_publ_author_name
'Chen, Pengyun'
'Zhou, Yuqiao'
'He, Jin'
'Jiang, Wei'
'Li, Junhao'
'Ni, Haiyong'
'Zhang, Qiuhong'
'Lin, Litian'

_publ_section_title
;
 On the Crystal Chemistry of RE2Si2O7: Revisited Structures,
 Group--Subgroup Relationship, and Insights of Ce3+-Activated
 Radioluminescence
;
_journal_issue 6
_journal_name_full 'Chemistry of Materials'
_journal_page_first 2635
_journal_page_last 2646
_journal_paper_doi 10.1021/acs.chemmater.3c00245
_journal_volume 35
_journal_year 2023
_chemical_formula_sum 'Eu2 O7 Si2'
_chemical_formula_weight 472.10
_space_group_crystal_system triclinic
_space_group_IT_number 2
_space_group_name_Hall '-P 1'
_space_group_name_H-M_alt 'P -1'
_atom_sites_solution_hydrogens .
_audit_creation_method SHELXL-2018/3
_cell_angle_alpha 90.422(4)
_cell_angle_beta 91.616(4)
_cell_angle_gamma 92.247(4)
_cell_formula_units_Z 4
_cell_length_a 5.3877(2)
_cell_length_b 8.5212(4)
_cell_length_c 12.8536(6)
_cell_measurement_reflns_used 3635
_cell_measurement_temperature 299(2)
_cell_measurement_theta_max 31.0950
_cell_measurement_theta_min 2.8550
_cell_volume 589.40(4)
_computing_structure_refinement 'SHELXL-2018/3 (Sheldrick, 2018)'
_computing_structure_solution 'SHELXT 2018/2 (Sheldrick, 2018)'
_diffrn_ambient_temperature 299(2)
_diffrn_measured_fraction_theta_full 0.993
_diffrn_measured_fraction_theta_max 0.766
_diffrn_measurement_device_type 'XtaLAB Synergy R, DW system, HyPix'
_diffrn_radiation_type MoK\a
_diffrn_radiation_wavelength 0.71073
_diffrn_reflns_av_R_equivalents 0.0430
_diffrn_reflns_av_unetI/netI 0.0612
_diffrn_reflns_Laue_measured_fraction_full 0.993
_diffrn_reflns_Laue_measured_fraction_max 0.766
_diffrn_reflns_limit_h_max 7
_diffrn_reflns_limit_h_min -6
_diffrn_reflns_limit_k_max 11
_diffrn_reflns_limit_k_min -10
_diffrn_reflns_limit_l_max 16
_diffrn_reflns_limit_l_min -18
_diffrn_reflns_number 6442
_diffrn_reflns_point_group_measured_fraction_full 0.993
_diffrn_reflns_point_group_measured_fraction_max 0.766
_diffrn_reflns_theta_full 25.242
_diffrn_reflns_theta_max 31.090
_diffrn_reflns_theta_min 2.392
_exptl_absorpt_coefficient_mu 21.478
_exptl_absorpt_correction_T_max 0.09042
_exptl_absorpt_correction_T_min 0.06138
_exptl_absorpt_correction_type multi-scan
_exptl_absorpt_process_details multi-scan
_exptl_crystal_colour colorless
_exptl_crystal_density_diffrn 5.320
_exptl_crystal_description prism
_exptl_crystal_F_000 840
_exptl_crystal_size_max 0.12
_exptl_crystal_size_mid 0.10
_exptl_crystal_size_min 0.07
_refine_diff_density_max 6.914
_refine_diff_density_min -2.766
_refine_diff_density_rms 0.658
_refine_ls_extinction_coef .
_refine_ls_extinction_method none
_refine_ls_goodness_of_fit_ref 1.089
_refine_ls_hydrogen_treatment undef
_refine_ls_matrix_type full
_refine_ls_number_parameters 194
_refine_ls_number_reflns 2903
_refine_ls_number_restraints 0
_refine_ls_restrained_S_all 1.089
_refine_ls_R_factor_all 0.0678
_refine_ls_R_factor_gt 0.0549
_refine_ls_shift/su_max 0.000
_refine_ls_shift/su_mean 0.000
_refine_ls_structure_factor_coef Fsqd
_refine_ls_weighting_details 'w=1/[\s^2^(Fo^2^)+(0.0898P)^2^+22.5243P] where P=(Fo^2^+2Fc^2^)/3'
_refine_ls_weighting_scheme calc
_refine_ls_wR_factor_gt 0.1601
_refine_ls_wR_factor_ref 0.1668
_reflns_Friedel_coverage 0.000
_reflns_Friedel_fraction_full .
_reflns_Friedel_fraction_max .
_reflns_number_gt 2344
_reflns_number_total 2903
_reflns_threshold_expression 'I > 2\s(I)'
_cod_data_source_file F-Eu2Si2O7-P-1.cif
_cod_data_source_block F-Eu2Si2O7
_cod_database_code 4004096
_shelx_shelxl_version_number 2018/3
_shelx_space_group_comment
;
The symmetry employed for this shelxl refinement is uniquely defined
by the following loop, which should always be used as a source of
symmetry information in preference to the above space-group names.
They are only intended as comments.
;

loop_
_space_group_symop_operation_xyz
'x, y, z'
'-x, -y, -z'

loop_
_atom_site_label
_atom_site_type_symbol
_atom_site_fract_x
_atom_site_fract_y
_atom_site_fract_z
_atom_site_U_iso_or_equiv
_atom_site_adp_type
_atom_site_occupancy
_atom_site_site_symmetry_order
_atom_site_calc_flag
_atom_site_refinement_flags_posn
_atom_site_refinement_flags_adp
_atom_site_refinement_flags_occupancy
_atom_site_disorder_assembly
_atom_site_disorder_group
Eu1 Eu 0.76674(16) 0.68066(10) 0.73245(7) 0.0132(2) Uani 1 1 d . . . . .
Eu2 Eu 0.23630(16) 0.79557(10) 0.23617(7) 0.0135(2) Uani 1 1 d . . . . .
Eu3 Eu 0.24608(15) 0.90296(9) 0.90761(6) 0.0122(2) Uani 1 1 d . . . . .
Eu4 Eu 0.74104(15) 0.60289(9) 0.41269(6) 0.0124(2) Uani 1 1 d . . . . .
Si1 Si 0.2930(9) 0.7480(5) 0.5254(4) 0.0124(9) Uani 1 1 d . . . . .
Si2 Si 0.7907(9) 0.7438(6) 0.0188(4) 0.0128(9) Uani 1 1 d . . . . .
Si3 Si 0.2189(8) 0.0059(5) 0.6786(4) 0.0105(8) Uani 1 1 d . . . . .
Si4 Si 0.7116(8) 0.4960(5) 0.1793(4) 0.0115(9) Uani 1 1 d . . . . .
O1 O 0.887(2) 0.7333(14) 0.9024(9) 0.0146(17) Uani 1 1 d . . . . .
O2 O 0.366(3) 0.7420(16) 0.4049(10) 0.019(3) Uani 1 1 d . . . . .
O3 O 0.291(2) 0.9264(14) 0.5703(10) 0.0146(17) Uani 1 1 d . . . . .
O4 O 0.758(2) 0.5696(16) 0.0669(11) 0.019(3) Uani 1 1 d . . . . .
O5 O 0.511(2) 0.6397(14) 0.5814(9) 0.015(2) Uani 1 1 d . . . . .
O6 O 1.009(2) 0.8538(15) 0.0804(10) 0.017(3) Uani 1 1 d . . . . .
O7 O 1.038(2) 0.6479(14) 0.5495(10) 0.015(2) Uani 1 1 d . . . . .
O8 O 0.544(2) 0.8430(16) 0.0314(11) 0.021(3) Uani 1 1 d . . . . .
O9 O 0.113(2) 0.1760(13) 0.6611(10) 0.016(3) Uani 1 1 d . . . . .
O10 O 0.621(2) 0.3152(14) 0.1784(9) 0.015(2) Uani 1 1 d . . . . .
O11 O 0.456(2) 1.0116(17) 0.7604(11) 0.022(3) Uani 1 1 d . . . . .
O12 O -0.039(2) 0.5276(14) 0.2526(10) 0.016(2) Uani 1 1 d . . . . .
O13 O -0.006(2) 0.9113(15) 0.7357(10) 0.017(3) Uani 1 1 d . . . . .
O14 O 0.491(2) 0.5816(13) 0.2395(10) 0.014(2) Uani 1 1 d . . . . .

loop_
_atom_site_aniso_label
_atom_site_aniso_U_11
_atom_site_aniso_U_22
_atom_site_aniso_U_33
_atom_site_aniso_U_23
_atom_site_aniso_U_13
_atom_site_aniso_U_12
Eu1 0.0151(4) 0.0131(4) 0.0113(4) 0.0010(3) -0.0002(3) -0.0010(3)
Eu2 0.0150(4) 0.0134(4) 0.0121(4) 0.0009(3) -0.0007(3) 0.0004(3)
Eu3 0.0148(4) 0.0108(4) 0.0112(4) -0.0002(3) 0.0003(3) 0.0002(3)
Eu4 0.0152(4) 0.0103(4) 0.0115(4) 0.0011(3) 0.0005(3) -0.0002(3)
Si1 0.015(2) 0.011(2) 0.011(2) 0.0002(16) 0.0007(17) 0.0023(17)
Si2 0.015(2) 0.015(2) 0.009(2) 0.0034(16) 0.0002(17) 0.0007(17)
Si3 0.014(2) 0.010(2) 0.008(2) -0.0001(15) 0.0013(17) -0.0005(16)
Si4 0.014(2) 0.011(2) 0.009(2) 0.0011(16) 0.0012(17) 0.0011(16)
O1 0.021(4) 0.012(4) 0.010(4) 0.000(3) 0.002(3) -0.005(3)
O2 0.030(7) 0.022(7) 0.005(6) 0.001(5) -0.001(5) 0.003(5)
O3 0.021(4) 0.012(4) 0.010(4) 0.000(3) 0.002(3) -0.005(3)
O4 0.015(6) 0.025(7) 0.016(6) -0.005(5) 0.000(5) 0.001(5)
O5 0.025(6) 0.012(6) 0.010(6) 0.002(4) -0.001(5) 0.007(5)
O6 0.020(6) 0.015(6) 0.015(6) -0.001(5) -0.006(5) 0.002(5)
O7 0.015(6) 0.006(5) 0.024(7) -0.001(5) 0.000(5) -0.003(4)
O8 0.017(6) 0.021(7) 0.027(8) 0.003(5) -0.001(5) 0.004(5)
O9 0.023(6) 0.006(5) 0.020(6) 0.003(4) 0.009(5) 0.002(5)
O10 0.028(7) 0.010(6) 0.006(5) 0.000(4) 0.004(5) 0.000(5)
O11 0.018(6) 0.028(7) 0.020(7) 0.002(6) -0.002(5) -0.006(5)
O12 0.019(6) 0.011(6) 0.016(6) 0.002(5) -0.006(5) -0.004(5)
O13 0.018(6) 0.020(7) 0.014(6) -0.002(5) 0.003(5) 0.004(5)
O14 0.020(6) 0.007(5) 0.015(6) -0.003(4) 0.000(5) 0.001(4)

loop_
_atom_type_symbol
_atom_type_description
_atom_type_scat_dispersion_real
_atom_type_scat_dispersion_imag
_atom_type_scat_source
O O 0.0106 0.0060 'International Tables Vol C Tables 4.2.6.8 and 6.1.1.4'
Si Si 0.0817 0.0704 'International Tables Vol C Tables 4.2.6.8 and 6.1.1.4'
Eu Eu -0.1578 3.6682 'International Tables Vol C Tables 4.2.6.8 and 6.1.1.4'

loop_
_geom_angle_atom_site_label_1
_geom_angle_atom_site_label_2
_geom_angle_atom_site_label_3
_geom_angle
_geom_angle_site_symmetry_1
_geom_angle_site_symmetry_3
O13 Eu1 O1 72.3(4) 1_655 .
O13 Eu1 O12 108.8(4) 1_655 2_666
O1 Eu1 O12 84.4(4) . 2_666
O13 Eu1 O5 114.6(4) 1_655 .
O1 Eu1 O5 160.7(4) . .
O12 Eu1 O5 108.7(4) 2_666 .
O13 Eu1 O10 115.2(4) 1_655 2_666
O1 Eu1 O10 76.4(4) . 2_666
O12 Eu1 O10 122.8(4) 2_666 2_666
O5 Eu1 O10 84.5(4) . 2_666
O13 Eu1 O14 171.0(4) 1_655 2_666
O1 Eu1 O14 98.8(4) . 2_666
O12 Eu1 O14 70.7(4) 2_666 2_666
O5 Eu1 O14 73.5(4) . 2_666
O10 Eu1 O14 60.2(4) 2_666 2_666
O13 Eu1 O7 79.6(4) 1_655 .
O1 Eu1 O7 132.4(4) . .
O12 Eu1 O7 69.2(4) 2_666 .
O5 Eu1 O7 66.7(4) . .
O10 Eu1 O7 151.2(4) 2_666 .
O14 Eu1 O7 108.0(4) 2_666 .
O13 Eu1 Si4 144.1(3) 1_655 2_666
O1 Eu1 Si4 87.0(3) . 2_666
O12 Eu1 Si4 97.7(3) 2_666 2_666
O5 Eu1 Si4 77.4(3) . 2_666
O10 Eu1 Si4 29.4(3) 2_666 2_666
O14 Eu1 Si4 30.8(3) 2_666 2_666
O7 Eu1 Si4 133.8(3) . 2_666
O13 Eu1 Si4 87.6(3) 1_655 2_766
O1 Eu1 Si4 64.0(3) . 2_766
O12 Eu1 Si4 25.3(3) 2_666 2_766
O5 Eu1 Si4 132.1(3) . 2_766
O10 Eu1 Si4 125.4(3) 2_666 2_766
O14 Eu1 Si4 89.5(3) 2_666 2_766
O7 Eu1 Si4 77.5(3) . 2_766
Si4 Eu1 Si4 109.74(13) 2_666 2_766
O13 Eu1 Eu3 40.7(3) 1_655 1_655
O1 Eu1 Eu3 35.8(3) . 1_655
O12 Eu1 Eu3 84.5(3) 2_666 1_655
O5 Eu1 Eu3 155.2(3) . 1_655
O10 Eu1 Eu3 106.2(3) 2_666 1_655
O14 Eu1 Eu3 131.2(3) 2_666 1_655
O7 Eu1 Eu3 100.8(3) . 1_655
Si4 Eu1 Eu3 122.56(9) 2_666 1_655
Si4 Eu1 Eu3 59.25(8) 2_766 1_655
O13 Eu1 Eu4 148.7(3) 1_655 2_666
O1 Eu1 Eu4 135.8(3) . 2_666
O12 Eu1 Eu4 90.4(3) 2_666 2_666
O5 Eu1 Eu4 34.2(3) . 2_666
O10 Eu1 Eu4 69.9(3) 2_666 2_666
O14 Eu1 Eu4 39.3(3) 2_666 2_666
O7 Eu1 Eu4 84.8(3) . 2_666
Si4 Eu1 Eu4 50.17(9) 2_666 2_666
Si4 Eu1 Eu4 115.35(8) 2_766 2_666
Eu3 Eu1 Eu4 170.55(3) 1_655 2_666
O13 Eu1 Eu2 147.2(3) 1_655 2_666
O1 Eu1 Eu2 94.8(3) . 2_666
O12 Eu1 Eu2 38.8(3) 2_666 2_666
O5 Eu1 Eu2 87.6(3) . 2_666
O10 Eu1 Eu2 89.5(3) 2_666 2_666
O14 Eu1 Eu2 32.1(3) 2_666 2_666
O7 Eu1 Eu2 88.5(2) . 2_666
Si4 Eu1 Eu2 61.07(8) 2_666 2_666
Si4 Eu1 Eu2 59.92(8) 2_766 2_666
Eu3 Eu1 Eu2 114.18(3) 1_655 2_666
Eu4 Eu1 Eu2 57.95(2) 2_666 2_666
O11 Eu2 O2 86.1(5) 2_676 .
O11 Eu2 O14 97.5(5) 2_676 .
O2 Eu2 O14 69.3(4) . .
O11 Eu2 O9 119.3(5) 2_676 2_566
O2 Eu2 O9 74.1(5) . 2_566
O14 Eu2 O9 125.2(4) . 2_566
O11 Eu2 O6 102.1(5) 2_676 1_455
O2 Eu2 O6 166.4(5) . 1_455
O14 Eu2 O6 119.6(4) . 1_455
O9 Eu2 O6 92.4(4) 2_566 1_455
O11 Eu2 O12 166.2(4) 2_676 .
O2 Eu2 O12 84.2(4) . .
O14 Eu2 O12 69.9(4) . .
O9 Eu2 O12 67.1(4) 2_566 .
O6 Eu2 O12 89.3(4) 1_455 .
O11 Eu2 O13 72.5(4) 2_676 2_576
O2 Eu2 O13 101.2(4) . 2_576
O14 Eu2 O13 167.1(4) . 2_576
O9 Eu2 O13 57.0(4) 2_566 2_576
O6 Eu2 O13 71.5(4) 1_455 2_576
O12 Eu2 O13 119.0(4) . 2_576
O11 Eu2 Si3 99.7(4) 2_676 2_566
O2 Eu2 Si3 90.7(3) . 2_566
O14 Eu2 Si3 152.6(3) . 2_566
O9 Eu2 Si3 27.6(3) 2_566 2_566
O6 Eu2 Si3 77.3(3) 1_455 2_566
O12 Eu2 Si3 90.2(3) . 2_566
O13 Eu2 Si3 30.1(3) 2_576 2_566
O11 Eu2 Si3 22.8(4) 2_676 2_666
O2 Eu2 Si3 64.8(4) . 2_666
O14 Eu2 Si3 82.4(3) . 2_666
O9 Eu2 Si3 116.5(3) 2_566 2_666
O6 Eu2 Si3 124.6(3) 1_455 2_666
O12 Eu2 Si3 144.3(3) . 2_666
O13 Eu2 Si3 85.6(3) 2_576 2_666
Si3 Eu2 Si3 106.55(13) 2_566 2_666
O11 Eu2 Si2 122.5(4) 2_676 1_455
O2 Eu2 Si2 150.8(4) . 1_455
O14 Eu2 Si2 108.5(3) . 1_455
O9 Eu2 Si2 85.6(3) 2_566 1_455
O6 Eu2 Si2 20.9(3) 1_455 1_455
O12 Eu2 Si2 68.5(3) . 1_455
O13 Eu2 Si2 84.2(3) 2_576 1_455
Si3 Eu2 Si2 79.68(11) 2_566 1_455
Si3 Eu2 Si2 144.40(10) 2_666 1_455
O11 Eu2 Eu4 140.8(4) 2_676 1_455
O2 Eu2 Eu4 63.8(3) . 1_455
O14 Eu2 Eu4 94.6(3) . 1_455
O9 Eu2 Eu4 31.6(3) 2_566 1_455
O6 Eu2 Eu4 103.9(3) 1_455 1_455
O12 Eu2 Eu4 39.7(3) . 1_455
O13 Eu2 Eu4 88.6(3) 2_576 1_455
Si3 Eu2 Eu4 58.90(8) 2_566 1_455
Si3 Eu2 Eu4 125.81(8) 2_666 1_455
Si2 Eu2 Eu4 87.94(8) 1_455 1_455
O11 Eu2 Eu4 79.0(3) 2_676 .
O2 Eu2 Eu4 34.2(3) . .
O14 Eu2 Eu4 39.2(3) . .
O9 Eu2 Eu4 106.7(3) 2_566 .
O6 Eu2 Eu4 157.7(3) 1_455 .
O12 Eu2 Eu4 87.5(3) . .
O13 Eu2 Eu4 128.7(3) 2_576 .
Si3 Eu2 Eu4 124.80(9) 2_566 .
Si3 Eu2 Eu4 56.96(7) 2_666 .
Si2 Eu2 Eu4 146.67(8) 1_455 .
Eu4 Eu2 Eu4 87.57(2) 1_455 .
O8 Eu3 O10 84.5(5) 1_556 2_666
O8 Eu3 O1 115.2(5) 1_556 1_455
O10 Eu3 O1 77.2(4) 2_666 1_455
O8 Eu3 O11 107.7(5) 1_556 .
O10 Eu3 O11 76.5(5) 2_666 .
O1 Eu3 O11 126.5(4) 1_455 .
O8 Eu3 O8 72.6(5) 1_556 2_676
O10 Eu3 O8 133.9(4) 2_666 2_676
O1 Eu3 O8 148.7(4) 1_455 2_676
O11 Eu3 O8 73.5(5) . 2_676
O8 Eu3 O6 122.6(4) 1_556 2_676
O10 Eu3 O6 152.6(4) 2_666 2_676
O1 Eu3 O6 92.5(4) 1_455 2_676
O11 Eu3 O6 90.2(5) . 2_676
O8 Eu3 O6 61.0(4) 2_676 2_676
O8 Eu3 O13 161.9(4) 1_556 .
O10 Eu3 O13 78.2(4) 2_666 .
O1 Eu3 O13 66.1(4) 1_455 .
O11 Eu3 O13 63.3(4) . .
O8 Eu3 O13 116.4(4) 2_676 .
O6 Eu3 O13 74.5(4) 2_676 .
O8 Eu3 O6 74.0(4) 1_556 1_456
O10 Eu3 O6 116.9(4) 2_666 1_456
O1 Eu3 O6 61.4(4) 1_455 1_456
O11 Eu3 O6 166.6(5) . 1_456
O8 Eu3 O6 94.9(4) 2_676 1_456
O6 Eu3 O6 78.1(4) 2_676 1_456
O13 Eu3 O6 118.6(4) . 1_456
O8 Eu3 Si3 138.4(4) 1_556 1_565
O10 Eu3 Si3 77.7(3) 2_666 1_565
O1 Eu3 Si3 97.2(3) 1_455 1_565
O11 Eu3 Si3 31.7(3) . 1_565
O8 Eu3 Si3 93.4(3) 2_676 1_565
O6 Eu3 Si3 78.5(3) 2_676 1_565
O13 Eu3 Si3 31.8(3) . 1_565
O6 Eu3 Si3 147.3(3) 1_456 1_565
O8 Eu3 Si2 96.9(4) 1_556 1_456
O10 Eu3 Si2 98.3(3) 2_666 1_456
O1 Eu3 Si2 29.8(3) 1_455 1_456
O11 Eu3 Si2 154.1(3) . 1_456
O8 Eu3 Si2 123.2(3) 2_676 1_456
O6 Eu3 Si2 83.2(3) 2_676 1_456
O13 Eu3 Si2 90.8(3) . 1_456
O6 Eu3 Si2 31.8(3) 1_456 1_456
Si3 Eu3 Si2 122.51(13) 1_565 1_456
O8 Eu3 Si2 94.8(4) 1_556 2_676
O10 Eu3 Si2 160.5(3) 2_666 2_676
O1 Eu3 Si2 120.0(3) 1_455 2_676
O11 Eu3 Si2 85.2(4) . 2_676
O8 Eu3 Si2 30.3(3) 2_676 2_676
O6 Eu3 Si2 31.3(3) 2_676 2_676
O13 Eu3 Si2 99.7(3) . 2_676
O6 Eu3 Si2 81.4(3) 1_456 2_676
Si3 Eu3 Si2 90.25(12) 1_565 2_676
Si2 Eu3 Si2 101.11(11) 1_456 2_676
O8 Eu3 Si2 20.6(3) 1_556 1_556
O10 Eu3 Si2 65.7(3) 2_666 1_556
O1 Eu3 Si2 115.8(3) 1_455 1_556
O11 Eu3 Si2 94.0(3) . 1_556
O8 Eu3 Si2 82.4(3) 2_676 1_556
O6 Eu3 Si2 140.1(3) 2_676 1_556
O13 Eu3 Si2 141.4(3) . 1_556
O6 Eu3 Si2 90.8(3) 1_456 1_556
Si3 Eu3 Si2 121.60(11) 1_565 1_556
Si2 Eu3 Si2 107.12(13) 1_456 1_556
Si2 Eu3 Si2 109.57(9) 2_676 1_556
O9 Eu4 O7 88.2(5) 2_666 .
O9 Eu4 O2 81.3(4) 2_666 .
O7 Eu4 O2 121.1(4) . .
O9 Eu4 O5 154.7(5) 2_666 2_666
O7 Eu4 O5 116.8(4) . 2_666
O2 Eu4 O5 88.1(4) . 2_666
O9 Eu4 O12 72.2(4) 2_666 1_655
O7 Eu4 O12 108.9(4) . 1_655
O2 Eu4 O12 122.0(4) . 1_655
O5 Eu4 O12 94.6(4) 2_666 1_655
O9 Eu4 O7 129.0(4) 2_666 2_766
O7 Eu4 O7 70.5(5) . 2_766
O2 Eu4 O7 149.4(4) . 2_766
O5 Eu4 O7 62.5(4) 2_666 2_766
O12 Eu4 O7 72.2(4) 1_655 2_766
O9 Eu4 O5 115.6(4) 2_666 .
O7 Eu4 O5 71.5(4) . .
O2 Eu4 O5 62.1(4) . .
O5 Eu4 O5 78.5(4) 2_666 .
O12 Eu4 O5 172.2(4) 1_655 .
O7 Eu4 O5 101.0(4) 2_766 .
O9 Eu4 O14 81.4(4) 2_666 .
O7 Eu4 O14 167.6(4) . .
O2 Eu4 O14 64.2(4) . .
O5 Eu4 O14 73.2(4) 2_666 .
O12 Eu4 O14 61.5(4) 1_655 .
O7 Eu4 O14 111.1(4) 2_766 .
O5 Eu4 O14 119.2(4) . .
O9 Eu4 Si1 158.9(3) 2_666 2_666
O7 Eu4 Si1 88.8(3) . 2_666
O2 Eu4 Si1 117.8(3) . 2_666
O5 Eu4 Si1 32.5(3) 2_666 2_666
O12 Eu4 Si1 89.1(3) 1_655 2_666
O7 Eu4 Si1 31.6(3) 2_766 2_666
O5 Eu4 Si1 83.0(3) . 2_666
O14 Eu4 Si1 98.5(3) . 2_666
O9 Eu4 Si4 80.6(4) 2_666 .
O7 Eu4 Si4 140.0(3) . .
O2 Eu4 Si4 95.1(3) . .
O5 Eu4 Si4 77.5(3) 2_666 .
O12 Eu4 Si4 31.2(3) 1_655 .
O7 Eu4 Si4 87.2(3) 2_766 .
O5 Eu4 Si4 147.3(3) . .
O14 Eu4 Si4 31.4(3) . .
Si1 Eu4 Si4 88.43(12) 2_666 .
O9 Eu4 Si1 97.5(3) 2_666 .
O7 Eu4 Si1 96.5(3) . .
O2 Eu4 Si1 30.1(3) . .
O5 Eu4 Si1 84.1(3) 2_666 .
O12 Eu4 Si1 151.9(3) 1_655 .
O7 Eu4 Si1 129.7(3) 2_766 .
O5 Eu4 Si1 32.1(3) . .
O14 Eu4 Si1 91.6(3) . .
Si1 Eu4 Si1 103.60(10) 2_666 .
Si4 Eu4 Si1 122.86(12) . .
O9 Eu4 Si1 66.6(4) 2_666 1_655
O7 Eu4 Si1 24.5(3) . 1_655
O2 Eu4 Si1 124.5(3) . 1_655
O5 Eu4 Si1 136.7(3) 2_666 1_655
O12 Eu4 Si1 90.6(3) 1_655 1_655
O7 Eu4 Si1 78.6(3) 2_766 1_655
O5 Eu4 Si1 91.9(3) . 1_655
O14 Eu4 Si1 143.2(3) . 1_655
Si1 Eu4 Si1 104.99(11) 2_666 1_655
Si4 Eu4 Si1 120.85(12) . 1_655
Si1 Eu4 Si1 109.57(14) . 1_655
O2 Si1 O3 112.3(7) . .
O2 Si1 O7 113.3(8) . 1_455
O3 Si1 O7 112.2(7) . 1_455
O2 Si1 O5 102.0(6) . .
O3 Si1 O5 113.8(7) . .
O7 Si1 O5 102.6(7) 1_455 .
O2 Si1 Eu4 103.4(5) . 2_666
O3 Si1 Eu4 144.0(5) . 2_666
O7 Si1 Eu4 54.6(4) 1_455 2_666
O5 Si1 Eu4 51.2(5) . 2_666
O2 Si1 Eu4 48.0(5) . .
O3 Si1 Eu4 124.8(5) . .
O7 Si1 Eu4 123.0(5) 1_455 .
O5 Si1 Eu4 54.2(4) . .
Eu4 Si1 Eu4 76.40(10) 2_666 .
O2 Si1 Eu4 79.3(5) . 1_455
O3 Si1 Eu4 115.8(5) . 1_455
O7 Si1 Eu4 36.9(5) 1_455 1_455
O5 Si1 Eu4 125.4(5) . 1_455
Eu4 Si1 Eu4 75.01(11) 2_666 1_455
Eu4 Si1 Eu4 109.57(14) . 1_455
O1 Si2 O8 114.6(7) 1_554 .
O1 Si2 O4 110.0(7) 1_554 .
O8 Si2 O4 111.9(7) . .
O1 Si2 O6 103.7(7) 1_554 .
O8 Si2 O6 103.3(7) . .
O4 Si2 O6 113.0(7) . .
O1 Si2 Eu3 47.3(5) 1_554 1_654
O8 Si2 Eu3 118.4(5) . 1_654
O4 Si2 Eu3 129.7(5) . 1_654
O6 Si2 Eu3 56.5(5) . 1_654
O1 Si2 Eu3 111.3(5) 1_554 2_676
O8 Si2 Eu3 51.9(5) . 2_676
O4 Si2 Eu3 138.6(5) . 2_676
O6 Si2 Eu3 52.9(4) . 2_676
Eu3 Si2 Eu3 78.89(11) 1_654 2_676
O1 Si2 Eu3 86.2(5) 1_554 1_554
O8 Si2 Eu3 30.2(5) . 1_554
O4 Si2 Eu3 116.1(5) . 1_554
O6 Si2 Eu3 122.4(5) . 1_554
Eu3 Si2 Eu3 107.11(13) 1_654 1_554
Eu3 Si2 Eu3 70.43(9) 2_676 1_554
O1 Si2 Eu2 119.9(5) 1_554 1_655
O8 Si2 Eu2 113.5(6) . 1_655
O4 Si2 Eu2 82.3(5) . 1_655
O6 Si2 Eu2 31.0(4) . 1_655
Eu3 Si2 Eu2 78.89(11) 1_654 1_655
Eu3 Si2 Eu2 74.40(10) 2_676 1_655
Eu3 Si2 Eu2 142.14(14) 1_554 1_655
O9 Si3 O3 111.4(7) . 1_545
O9 Si3 O13 103.3(7) . 1_545
O3 Si3 O13 113.1(7) 1_545 1_545
O9 Si3 O11 111.5(8) . 1_545
O3 Si3 O11 110.6(7) 1_545 1_545
O13 Si3 O11 106.7(7) 1_545 1_545
O9 Si3 Eu3 114.4(5) . 1_545
O3 Si3 Eu3 134.2(5) 1_545 1_545
O13 Si3 Eu3 56.4(5) 1_545 1_545
O11 Si3 Eu3 50.8(5) 1_545 1_545
O9 Si3 Eu2 43.1(4) . 2_566
O3 Si3 Eu2 136.8(5) 1_545 2_566
O13 Si3 Eu2 61.7(4) 1_545 2_566
O11 Si3 Eu2 111.8(5) 1_545 2_566
Eu3 Si3 Eu2 81.62(11) 1_545 2_566
O9 Si3 Eu2 85.6(5) . 2_666
O3 Si3 Eu2 104.0(5) 1_545 2_666
O13 Si3 Eu2 134.7(5) 1_545 2_666
O11 Si3 Eu2 33.0(5) 1_545 2_666
Eu3 Si3 Eu2 79.32(11) 1_545 2_666
Eu2 Si3 Eu2 106.55(13) 2_566 2_666
O9 Si3 Eu4 26.9(4) . 2_666
O3 Si3 Eu4 95.4(5) 1_545 2_666
O13 Si3 Eu4 130.2(5) 1_545 2_666
O11 Si3 Eu4 99.5(5) 1_545 2_666
Eu3 Si3 Eu4 126.27(14) 1_545 2_666
Eu2 Si3 Eu4 69.48(9) 2_566 2_666
Eu2 Si3 Eu4 67.72(8) 2_666 2_666
O10 Si4 O4 115.0(7) . .
O10 Si4 O14 103.2(6) . .
O4 Si4 O14 112.2(7) . .
O10 Si4 O12 111.8(7) . 1_655
O4 Si4 O12 108.9(7) . 1_655
O14 Si4 O12 105.3(7) . 1_655
O10 Si4 Eu4 106.4(5) . .
O4 Si4 Eu4 138.6(5) . .
O14 Si4 Eu4 55.2(5) . .
O12 Si4 Eu4 52.5(5) 1_655 .
O10 Si4 Eu1 47.8(4) . 2_666
O4 Si4 Eu1 130.3(5) . 2_666
O14 Si4 Eu1 55.3(4) . 2_666
O12 Si4 Eu1 120.9(5) 1_655 2_666
Eu4 Si4 Eu1 78.59(11) . 2_666
O10 Si4 Eu1 78.2(5) . 2_766
O4 Si4 Eu1 109.8(5) . 2_766
O14 Si4 Eu1 132.2(5) . 2_766
O12 Si4 Eu1 38.1(4) 1_655 2_766
Eu4 Si4 Eu1 78.26(11) . 2_766
Eu1 Si4 Eu1 109.74(13) 2_666 2_766
O10 Si4 Eu3 28.0(4) . 2_666
O4 Si4 Eu3 94.5(5) . 2_666
O14 Si4 Eu3 130.5(5) . 2_666
O12 Si4 Eu3 104.1(5) 1_655 2_666
Eu4 Si4 Eu3 124.34(14) . 2_666
Eu1 Si4 Eu3 75.46(10) 2_666 2_666
Eu1 Si4 Eu3 66.00(8) 2_766 2_666
Si2 O1 Eu1 144.2(7) 1_556 .
Si2 O1 Eu3 102.9(6) 1_556 1_655
Eu1 O1 Eu3 109.7(5) . 1_655
Si1 O2 Eu2 145.1(8) . .
Si1 O2 Eu4 101.9(6) . .
Eu2 O2 Eu4 112.7(5) . .
Si3 O3 Si1 135.1(8) 1_565 .
Si4 O4 Si2 136.5(9) . .
Si1 O5 Eu1 132.0(7) . .
Si1 O5 Eu4 96.3(6) . 2_666
Eu1 O5 Eu4 112.7(5) . 2_666
Si1 O5 Eu4 93.7(5) . .
Eu1 O5 Eu4 115.4(5) . .
Eu4 O5 Eu4 101.5(4) 2_666 .
Si2 O6 Eu2 128.1(7) . 1_655
Si2 O6 Eu3 95.7(5) . 2_676
Eu2 O6 Eu3 114.3(5) 1_655 2_676
Si2 O6 Eu3 91.7(6) . 1_654
Eu2 O6 Eu3 119.7(5) 1_655 1_654
Eu3 O6 Eu3 101.9(4) 2_676 1_654
Si1 O7 Eu4 118.6(7) 1_655 .
Si1 O7 Eu4 93.8(5) 1_655 2_766
Eu4 O7 Eu4 109.5(5) . 2_766
Si1 O7 Eu1 124.3(7) 1_655 .
Eu4 O7 Eu1 106.3(4) . .
Eu4 O7 Eu1 100.9(4) 2_766 .
Si2 O8 Eu3 129.2(8) . 1_554
Si2 O8 Eu3 97.8(6) . 2_676
Eu3 O8 Eu3 107.4(5) 1_554 2_676
Si3 O9 Eu4 134.3(7) . 2_666
Si3 O9 Eu2 109.3(6) . 2_566
Eu4 O9 Eu2 115.2(5) 2_666 2_566
Si4 O10 Eu3 133.0(7) . 2_666
Si4 O10 Eu1 102.8(6) . 2_666
Eu3 O10 Eu1 123.3(5) 2_666 2_666
Si3 O11 Eu2 124.2(8) 1_565 2_676
Si3 O11 Eu3 97.5(6) 1_565 .
Eu2 O11 Eu3 126.7(6) 2_676 .
Si4 O12 Eu1 116.6(6) 1_455 2_666
Si4 O12 Eu4 96.3(6) 1_455 1_455
Eu1 O12 Eu4 116.9(5) 2_666 1_455
Si4 O12 Eu2 120.5(6) 1_455 .
Eu1 O12 Eu2 107.9(5) 2_666 .
Eu4 O12 Eu2 96.7(4) 1_455 .
Si3 O13 Eu1 142.7(7) 1_565 1_455
Si3 O13 Eu3 91.8(6) 1_565 .
Eu1 O13 Eu3 104.0(5) 1_455 .
Si3 O13 Eu2 88.3(5) 1_565 2_576
Eu1 O13 Eu2 121.2(5) 1_455 2_576
Eu3 O13 Eu2 99.2(4) . 2_576
Si4 O14 Eu2 144.2(7) . .
Si4 O14 Eu4 93.5(6) . .
Eu2 O14 Eu4 105.9(4) . .
Si4 O14 Eu1 93.9(5) . 2_666
Eu2 O14 Eu1 111.2(5) . 2_666
Eu4 O14 Eu1 100.6(4) . 2_666

loop_
_geom_bond_atom_site_label_1
_geom_bond_atom_site_label_2
_geom_bond_distance
_geom_bond_site_symmetry_2
Eu1 O13 2.273(14) 1_655
Eu1 O1 2.296(12) .
Eu1 O12 2.353(12) 2_666
Eu1 O5 2.364(13) .
Eu1 O10 2.413(12) 2_666
Eu1 O14 2.617(12) 2_666
Eu1 O7 2.819(13) .
Eu1 Si4 3.175(5) 2_666
Eu1 Si4 3.410(5) 2_766
Eu1 Eu3 3.8148(12) 1_655
Eu1 Eu4 3.9912(13) 2_666
Eu1 Eu2 4.0804(13) 2_666
Eu2 O11 2.286(14) 2_676
Eu2 O2 2.313(12) .
Eu2 O14 2.323(11) .
Eu2 O9 2.348(12) 2_566
Eu2 O6 2.384(13) 1_455
Eu2 O12 2.687(12) .
Eu2 O13 2.857(12) 2_576
Eu2 Si3 3.244(4) 2_566
Eu2 Si3 3.476(5) 2_666
Eu2 Si2 3.645(5) 1_455
Eu2 Eu4 3.8751(12) 1_455
Eu2 Eu4 3.9110(12) .
Eu3 O8 2.304(14) 1_556
Eu3 O10 2.304(12) 2_666
Eu3 O1 2.369(12) 1_455
Eu3 O11 2.405(14) .
Eu3 O8 2.512(14) 2_676
Eu3 O6 2.537(12) 2_676
Eu3 O13 2.564(13) .
Eu3 O6 2.622(13) 1_456
Eu3 Si3 3.079(5) 1_565
Eu3 Si2 3.141(5) 1_456
Eu3 Si2 3.164(5) 2_676
Eu3 Si2 3.549(5) 1_556
Eu4 O9 2.241(12) 2_666
Eu4 O7 2.361(13) .
Eu4 O2 2.384(13) .
Eu4 O5 2.432(13) 2_666
Eu4 O12 2.495(13) 1_655
Eu4 O7 2.532(12) 2_766
Eu4 O5 2.551(12) .
Eu4 O14 2.572(13) .
Eu4 Si1 3.100(5) 2_666
Eu4 Si4 3.127(5) .
Eu4 Si1 3.139(5) .
Eu4 Si1 3.452(5) 1_655
Si1 O2 1.609(13) .
Si1 O3 1.623(13) .
Si1 O7 1.629(13) 1_455
Si1 O5 1.674(12) .
Si2 O1 1.601(13) 1_554
Si2 O8 1.612(13) .
Si2 O4 1.617(15) .
Si2 O6 1.654(14) .
Si3 O9 1.594(12) .
Si3 O3 1.608(13) 1_545
Si3 O13 1.625(13) 1_545
Si3 O11 1.631(14) 1_545
Si4 O10 1.597(13) .
Si4 O4 1.602(14) .
Si4 O14 1.630(12) .
Si4 O12 1.630(13) 1_655
